data_4316242
loop_
_publ_author_name
'Eun-Ju Kang'
'So Young Lee'
'Hayan Lee'
'Shim Sung Lee'

_publ_contact_author_address
;
Department of Chemistry and Research Institute of Natural Science, 
Gyeongsang National University, Jinju 660-701, South Korea
;
_publ_contact_author_email sslee@gnu.ac.kr
_publ_contact_author_fax +82-55-753-7614
_publ_contact_author_name 'Shim Sung Lee'
_publ_contact_author_phone +82-55-751-6021
_publ_section_title
;
 Sulfur-Containing Mixed-Donor Tribenzo-Macrocycles and Their Endo- and
 Exocyclic Supramolecular Silver(I) and Copper(I) Complexes
;
_journal_name_full 'Inorganic Chemistry'
_journal_page_first 7510
_journal_page_last 7520
_journal_paper_doi 10.1021/ic1007473
_journal_volume 49
_journal_year 2010
_chemical_formula_sum 'C24 H22.4 Ag0.8 N2.4 O4 S2.4'
_chemical_formula_weight 571.68
_chemical_name_systematic
; 
 ? 
;
_space_group_IT_number 14
_symmetry_cell_setting monoclinic
_symmetry_space_group_name_Hall '-P 2ybc'
_symmetry_space_group_name_H-M 'P 1 21/c 1'
_atom_sites_solution_hydrogens geom
_atom_sites_solution_primary direct
_atom_sites_solution_secondary difmap
_audit_creation_method SHELXTL
_cell_angle_alpha 90.00
_cell_angle_beta 103.506(2)
_cell_angle_gamma 90.00
_cell_formula_units_Z 5
_cell_length_a 17.2650(7)
_cell_length_b 22.7228(9)
_cell_length_c 8.2636(3)
_cell_measurement_reflns_used 9911
_cell_measurement_temperature 173(2)
_cell_measurement_theta_max 31.62
_cell_measurement_theta_min 2.16
_cell_volume 3152.2(2)
_computing_cell_refinement 'Bruker SAINT'
_computing_data_collection 'Bruker APEX2'
_computing_data_reduction 'Bruker SAINT'
_computing_molecular_graphics 'Bruker SHELXTL'
_computing_publication_material 'Bruker SHELXTL'
_computing_structure_refinement 'Bruker SHELXTL'
_computing_structure_solution 'Bruker SHELXTL'
_diffrn_ambient_temperature 173(2)
_diffrn_measured_fraction_theta_full 0.965
_diffrn_measured_fraction_theta_max 0.965
_diffrn_measurement_device_type 'Bruker APEX-II CCD'
_diffrn_measurement_method 'phi and omega scans'
_diffrn_radiation_monochromator HELIOS
_diffrn_radiation_source 'Rotating Anode'
_diffrn_radiation_type MoK\a
_diffrn_radiation_wavelength 0.71073
_diffrn_reflns_av_R_equivalents 0.2300
_diffrn_reflns_av_sigmaI/netI 0.1098
_diffrn_reflns_limit_h_max 25
_diffrn_reflns_limit_h_min -24
_diffrn_reflns_limit_k_max 30
_diffrn_reflns_limit_k_min -33
_diffrn_reflns_limit_l_max 11
_diffrn_reflns_limit_l_min -12
_diffrn_reflns_number 51088
_diffrn_reflns_theta_full 31.99
_diffrn_reflns_theta_max 31.99
_diffrn_reflns_theta_min 1.21
_exptl_absorpt_coefficient_mu 0.881
_exptl_absorpt_correction_T_max 0.7463
_exptl_absorpt_correction_T_min 0.6270
_exptl_absorpt_correction_type none
_exptl_crystal_colour colorless
_exptl_crystal_density_diffrn 1.506
_exptl_crystal_density_method 'not measured'
_exptl_crystal_description plate
_exptl_crystal_F_000 1456
_exptl_crystal_size_max 0.171
_exptl_crystal_size_mid 0.146
_exptl_crystal_size_min 0.094
_refine_diff_density_max 1.186
_refine_diff_density_min -1.646
_refine_diff_density_rms 0.165
_refine_ls_extinction_method none
_refine_ls_goodness_of_fit_ref 1.016
_refine_ls_hydrogen_treatment constr
_refine_ls_matrix_type full
_refine_ls_number_parameters 379
_refine_ls_number_reflns 10560
_refine_ls_number_restraints 0
_refine_ls_restrained_S_all 1.016
_refine_ls_R_factor_all 0.0869
_refine_ls_R_factor_gt 0.0603
_refine_ls_shift/su_max 0.001
_refine_ls_shift/su_mean 0.000
_refine_ls_structure_factor_coef Fsqd
_refine_ls_weighting_details 'calc w=1/[\s^2^(Fo^2^)+(0.0578P)^2^+3.5781P] where P=(Fo^2^+2Fc^2^)/3'
_refine_ls_weighting_scheme calc
_refine_ls_wR_factor_gt 0.1474
_refine_ls_wR_factor_ref 0.1625
_reflns_number_gt 7815
_reflns_number_total 10560
_reflns_threshold_expression >2sigma(I)
_cod_data_source_file ic1007473_si_002_07.cif
_cod_data_source_block complex4
_cod_depositor_comments
;
The following automatic conversions were performed:

'_symmetry_cell_setting' value 'Monoclinic' changed to 'monoclinic'
according to the built-in table from CIF Core dictionary named
'cif_core.dic' version 2.4.1 from 2010-06-29.

Automatic conversion script
Id: cif_fix_values 1646 2011-03-28 12:23:43Z adriana 
;
_cod_original_sg_symbol_H-M 'P 1 21/c 1 '
_cod_original_formula_sum 'C24 H22.40 Ag0.80 N2.40 O4 S2.40'
_cod_database_code 4316242

loop_
_symmetry_equiv_pos_as_xyz
'x, y, z'
'-x, y+1/2, -z+1/2'
'-x, -y, -z'
'x, -y-1/2, z-1/2'

loop_
_atom_site_label
_atom_site_type_symbol
_atom_site_fract_x
_atom_site_fract_y
_atom_site_fract_z
_atom_site_U_iso_or_equiv
_atom_site_adp_type
_atom_site_occupancy
_atom_site_symmetry_multiplicity
_atom_site_calc_flag
_atom_site_refinement_flags
_atom_site_disorder_assembly
_atom_site_disorder_group
Ag1 Ag 0.484469(13) 0.406000(11) 0.73297(3) 0.02799(9) Uani 1 1 d . . .
N1 N 0.49594(16) 0.40130(12) 0.3623(3) 0.0265(5) Uani 1 1 d . . .
N2 N 0.0372(4) 0.6629(4) 0.8273(11) 0.118(3) Uani 1 1 d . . .
N3 N 0.6999(4) 0.2266(3) 0.6395(7) 0.0909(19) Uani 1 1 d . . .
O1 O 0.18499(13) 0.29596(10) 0.7423(3) 0.0259(4) Uani 1 1 d . . .
O2 O 0.17656(12) 0.52185(11) 1.1345(3) 0.0259(5) Uani 1 1 d . . .
O3 O 0.51921(17) 0.36535(13) 0.4782(3) 0.0390(6) Uani 1 1 d . . .
O4 O 0.5077(2) 0.39062(15) 0.2229(3) 0.0468(7) Uani 1 1 d . . .
O5 O 0.4619(2) 0.44627(16) 0.3892(6) 0.0722(12) Uani 1 1 d . . .
S1 S 0.40235(4) 0.32674(3) 0.85962(9) 0.02159(15) Uani 1 1 d . . .
S2 S 0.37260(4) 0.47704(3) 0.74768(8) 0.02219(15) Uani 1 1 d . . .
S3 S 0.36485(4) 0.59878(3) 1.16257(9) 0.02037(14) Uani 1 1 d . . .
C1 C 0.29455(17) 0.23441(13) 0.7496(3) 0.0185(5) Uani 1 1 d . . .
C2 C 0.33078(18) 0.17965(13) 0.7795(3) 0.0218(5) Uani 1 1 d . . .
H2A H 0.3844 0.1753 0.7712 0.026 Uiso 1 1 calc R . .
C3 C 0.2905(2) 0.13112(14) 0.8213(4) 0.0254(6) Uani 1 1 d . . .
H3A H 0.3163 0.0940 0.8415 0.030 Uiso 1 1 calc R . .
C4 C 0.2124(2) 0.13752(14) 0.8331(4) 0.0257(6) Uani 1 1 d . . .
H4A H 0.1842 0.1043 0.8592 0.031 Uiso 1 1 calc R . .
C5 C 0.17471(18) 0.19200(13) 0.8072(4) 0.0233(6) Uani 1 1 d . . .
H5A H 0.1211 0.1962 0.8161 0.028 Uiso 1 1 calc R . .
C6 C 0.21642(17) 0.24028(13) 0.7680(3) 0.0196(5) Uani 1 1 d . . .
C7 C 0.11057(18) 0.30785(15) 0.7850(4) 0.0272(6) Uani 1 1 d . . .
H7A H 0.1121 0.2944 0.8997 0.033 Uiso 1 1 calc R . .
H7B H 0.0663 0.2876 0.7072 0.033 Uiso 1 1 calc R . .
C8 C 0.10025(16) 0.37339(14) 0.7715(4) 0.0215(5) Uani 1 1 d . . .
C9 C 0.08912(19) 0.40090(15) 0.6174(4) 0.0256(6) Uani 1 1 d . . .
H9A H 0.0836 0.3779 0.5195 0.031 Uiso 1 1 calc R . .
C10 C 0.0860(2) 0.46169(15) 0.6060(4) 0.0282(6) Uani 1 1 d . . .
H10A H 0.0807 0.4802 0.5010 0.034 Uiso 1 1 calc R . .
C11 C 0.09077(19) 0.49557(15) 0.7479(4) 0.0270(6) Uani 1 1 d . . .
H11A H 0.0884 0.5373 0.7398 0.032 Uiso 1 1 calc R . .
C12 C 0.09900(16) 0.46845(14) 0.9018(4) 0.0227(6) Uani 1 1 d . . .
C13 C 0.10449(18) 0.40746(13) 0.9133(4) 0.0225(6) Uani 1 1 d . . .
H13A H 0.1112 0.3889 1.0187 0.027 Uiso 1 1 calc R . .
C14 C 0.09751(18) 0.50548(16) 1.0529(4) 0.0286(7) Uani 1 1 d . . .
H14A H 0.0650 0.5412 1.0185 0.034 Uiso 1 1 calc R . .
H14B H 0.0730 0.4829 1.1303 0.034 Uiso 1 1 calc R . .
C15 C 0.18281(17) 0.55750(13) 1.2726(3) 0.0202(5) Uani 1 1 d . . .
C16 C 0.11789(18) 0.57940(14) 1.3251(4) 0.0246(6) Uani 1 1 d . . .
H16A H 0.0653 0.5699 1.2660 0.030 Uiso 1 1 calc R . .
C17 C 0.1303(2) 0.61559(16) 1.4655(4) 0.0282(6) Uani 1 1 d . . .
H17A H 0.0859 0.6305 1.5022 0.034 Uiso 1 1 calc R . .
C18 C 0.2066(2) 0.62988(16) 1.5511(4) 0.0300(7) Uani 1 1 d . . .
H18A H 0.2148 0.6549 1.6457 0.036 Uiso 1 1 calc R . .
C19 C 0.27150(19) 0.60729(15) 1.4977(4) 0.0256(6) Uani 1 1 d . . .
H19A H 0.3239 0.6169 1.5575 0.031 Uiso 1 1 calc R . .
C20 C 0.26109(16) 0.57081(13) 1.3585(3) 0.0197(5) Uani 1 1 d . . .
C21 C 0.33178(16) 0.54761(13) 1.3035(3) 0.0196(5) Uani 1 1 d . . .
H21A H 0.3179 0.5094 1.2465 0.023 Uiso 1 1 calc R . .
H21B H 0.3759 0.5408 1.4023 0.023 Uiso 1 1 calc R . .
C22 C 0.33684(18) 0.56082(14) 0.9643(3) 0.0228(6) Uani 1 1 d . . .
H22A H 0.2851 0.5408 0.9554 0.027 Uiso 1 1 calc R . .
H22B H 0.3302 0.5899 0.8729 0.027 Uiso 1 1 calc R . .
C23 C 0.39887(17) 0.51576(13) 0.9452(3) 0.0197(5) Uani 1 1 d . . .
H23A H 0.4054 0.4868 1.0369 0.024 Uiso 1 1 calc R . .
H23B H 0.4506 0.5359 0.9547 0.024 Uiso 1 1 calc R . .
C24 C 0.29995(17) 0.42488(14) 0.7880(4) 0.0229(6) Uani 1 1 d . . .
H24A H 0.2579 0.4469 0.8259 0.027 Uiso 1 1 calc R . .
H24B H 0.2745 0.4051 0.6822 0.027 Uiso 1 1 calc R . .
C25 C 0.33304(18) 0.37806(13) 0.9164(3) 0.0223(6) Uani 1 1 d . . .
H25A H 0.2878 0.3554 0.9396 0.027 Uiso 1 1 calc R . .
H25B H 0.3601 0.3979 1.0210 0.027 Uiso 1 1 calc R . .
C26 C 0.33809(17) 0.28458(13) 0.6926(3) 0.0195(5) Uani 1 1 d . . .
H26A H 0.2984 0.3117 0.6251 0.023 Uiso 1 1 calc R . .
H26B H 0.3710 0.2688 0.6193 0.023 Uiso 1 1 calc R . .
C27 C 0.1531(4) 0.7028(3) 1.0604(9) 0.0833(19) Uani 1 1 d . . .
C28 C 0.0860(4) 0.6799(3) 0.9278(9) 0.0732(16) Uani 1 1 d . . .
C29 C 0.5657(3) 0.2477(2) 0.7205(6) 0.0498(10) Uani 1 1 d . . .
C30 C 0.6401(3) 0.2363(2) 0.6752(6) 0.0522(11) Uani 1 1 d . . .

loop_
_atom_site_aniso_label
_atom_site_aniso_U_11
_atom_site_aniso_U_22
_atom_site_aniso_U_33
_atom_site_aniso_U_23
_atom_site_aniso_U_13
_atom_site_aniso_U_12
Ag1 0.01995(13) 0.03793(16) 0.03065(14) -0.00857(9) 0.01514(9) -0.00472(9)
N1 0.0225(13) 0.0299(14) 0.0272(13) -0.0030(10) 0.0060(10) -0.0065(10)
N2 0.073(4) 0.160(7) 0.124(6) -0.031(6) 0.026(4) 0.013(5)
N3 0.087(4) 0.125(5) 0.068(3) 0.020(3) 0.033(3) 0.044(4)
O1 0.0203(10) 0.0244(11) 0.0374(12) 0.0050(9) 0.0155(9) 0.0038(8)
O2 0.0145(9) 0.0383(13) 0.0265(10) -0.0127(9) 0.0079(8) -0.0026(8)
O3 0.0439(15) 0.0482(16) 0.0231(11) 0.0050(10) 0.0045(10) -0.0028(12)
O4 0.071(2) 0.0519(17) 0.0212(12) -0.0013(11) 0.0176(12) -0.0160(15)
O5 0.066(2) 0.0440(19) 0.118(3) -0.009(2) 0.043(2) 0.0179(17)
S1 0.0194(3) 0.0244(4) 0.0211(3) 0.0029(2) 0.0053(2) -0.0016(3)
S2 0.0272(3) 0.0256(4) 0.0167(3) 0.0017(2) 0.0111(3) 0.0023(3)
S3 0.0196(3) 0.0218(3) 0.0227(3) -0.0017(2) 0.0110(2) -0.0017(2)
C1 0.0220(13) 0.0222(13) 0.0131(11) -0.0017(9) 0.0076(9) 0.0013(10)
C2 0.0268(14) 0.0236(14) 0.0173(12) -0.0024(10) 0.0100(10) 0.0028(11)
C3 0.0376(17) 0.0203(14) 0.0197(13) -0.0024(10) 0.0096(12) 0.0034(12)
C4 0.0373(17) 0.0213(14) 0.0209(13) -0.0021(10) 0.0117(12) -0.0044(12)
C5 0.0234(13) 0.0260(15) 0.0220(13) -0.0003(10) 0.0084(11) -0.0027(11)
C6 0.0227(13) 0.0221(13) 0.0149(11) -0.0002(9) 0.0060(10) 0.0008(10)
C7 0.0202(14) 0.0297(16) 0.0359(16) 0.0009(12) 0.0149(12) 0.0011(12)
C8 0.0149(12) 0.0271(15) 0.0247(13) -0.0005(11) 0.0090(10) 0.0011(10)
C9 0.0224(14) 0.0366(17) 0.0196(13) -0.0033(11) 0.0086(11) 0.0046(12)
C10 0.0287(15) 0.0361(17) 0.0219(14) 0.0061(12) 0.0101(11) 0.0063(13)
C11 0.0240(14) 0.0280(16) 0.0301(15) 0.0007(12) 0.0086(12) 0.0036(12)
C12 0.0133(11) 0.0326(16) 0.0233(13) -0.0057(11) 0.0066(10) -0.0006(11)
C13 0.0171(12) 0.0323(16) 0.0193(12) 0.0011(10) 0.0069(10) 0.0007(11)
C14 0.0155(12) 0.0423(19) 0.0300(15) -0.0142(13) 0.0092(11) -0.0040(12)
C15 0.0187(12) 0.0230(14) 0.0213(12) -0.0035(10) 0.0094(10) -0.0006(10)
C16 0.0185(13) 0.0322(16) 0.0254(14) -0.0048(11) 0.0096(11) -0.0024(11)
C17 0.0256(15) 0.0361(17) 0.0273(15) -0.0057(12) 0.0154(12) 0.0022(13)
C18 0.0276(15) 0.0394(18) 0.0252(14) -0.0106(12) 0.0108(12) -0.0007(13)
C19 0.0241(14) 0.0321(16) 0.0218(13) -0.0053(11) 0.0073(11) -0.0022(12)
C20 0.0177(12) 0.0232(14) 0.0199(12) -0.0004(10) 0.0079(10) -0.0025(10)
C21 0.0148(11) 0.0233(14) 0.0222(12) 0.0034(10) 0.0076(9) 0.0001(10)
C22 0.0228(13) 0.0295(15) 0.0170(12) -0.0004(10) 0.0064(10) 0.0045(11)
C23 0.0188(12) 0.0227(13) 0.0197(12) -0.0012(10) 0.0088(10) -0.0006(10)
C24 0.0172(13) 0.0285(15) 0.0239(13) -0.0058(11) 0.0063(10) -0.0011(11)
C25 0.0238(13) 0.0283(15) 0.0184(12) -0.0020(10) 0.0119(10) -0.0058(11)
C26 0.0214(13) 0.0235(13) 0.0163(11) -0.0014(9) 0.0099(10) 0.0005(10)
C27 0.088(5) 0.081(4) 0.080(4) 0.019(3) 0.017(3) -0.023(4)
C28 0.058(3) 0.079(4) 0.081(4) -0.009(3) 0.015(3) 0.012(3)
C29 0.053(3) 0.044(2) 0.054(3) 0.0030(19) 0.016(2) 0.003(2)
C30 0.067(3) 0.048(2) 0.037(2) 0.0047(18) 0.005(2) 0.009(2)

loop_
_atom_type_symbol
_atom_type_description
_atom_type_scat_dispersion_real
_atom_type_scat_dispersion_imag
_atom_type_scat_source
C C 0.0033 0.0016 'International Tables Vol C Tables 4.2.6.8 and 6.1.1.4'
H H 0.0000 0.0000 'International Tables Vol C Tables 4.2.6.8 and 6.1.1.4'
N N 0.0061 0.0033 'International Tables Vol C Tables 4.2.6.8 and 6.1.1.4'
O O 0.0106 0.0060 'International Tables Vol C Tables 4.2.6.8 and 6.1.1.4'
S S 0.1246 0.1234 'International Tables Vol C Tables 4.2.6.8 and 6.1.1.4'
Ag Ag -0.8971 1.1015 'International Tables Vol C Tables 4.2.6.8 and 6.1.1.4'

loop_
_geom_angle_atom_site_label_1
_geom_angle_atom_site_label_2
_geom_angle_atom_site_label_3
_geom_angle
_geom_angle_site_symmetry_1
_geom_angle_site_symmetry_3
_geom_angle_publ_flag
O3 Ag1 S2 127.59(7) . . ?
O3 Ag1 S3 80.93(7) . 3_667 ?
S2 Ag1 S3 137.64(3) . 3_667 ?
O3 Ag1 S1 109.70(7) . . ?
S2 Ag1 S1 86.00(2) . . ?
S3 Ag1 S1 115.80(2) 3_667 . ?
O5 N1 O4 121.4(4) . . ?
O5 N1 O3 119.2(3) . . ?
O4 N1 O3 119.4(3) . . ?
C6 O1 C7 118.6(2) . . ?
C15 O2 C14 115.2(2) . . ?
N1 O3 Ag1 107.8(2) . . ?
C25 S1 C26 102.24(13) . . ?
C25 S1 Ag1 96.40(10) . . ?
C26 S1 Ag1 110.13(9) . . ?
C24 S2 C23 100.95(13) . . ?
C24 S2 Ag1 99.19(10) . . ?
C23 S2 Ag1 108.52(10) . . ?
C22 S3 C21 102.47(14) . . ?
C22 S3 Ag1 108.77(10) . 3_667 ?
C21 S3 Ag1 101.73(9) . 3_667 ?
C2 C1 C6 118.1(3) . . ?
C2 C1 C26 119.9(2) . . ?
C6 C1 C26 121.9(3) . . ?
C1 C2 C3 121.6(3) . . ?
C4 C3 C2 119.2(3) . . ?
C3 C4 C5 120.8(3) . . ?
C6 C5 C4 119.2(3) . . ?
O1 C6 C5 123.7(3) . . ?
O1 C6 C1 115.3(2) . . ?
C5 C6 C1 121.0(3) . . ?
O1 C7 C8 105.4(2) . . ?
C9 C8 C13 119.3(3) . . ?
C9 C8 C7 120.2(3) . . ?
C13 C8 C7 120.5(3) . . ?
C10 C9 C8 120.4(3) . . ?
C9 C10 C11 120.1(3) . . ?
C10 C11 C12 120.0(3) . . ?
C11 C12 C13 119.7(3) . . ?
C11 C12 C14 119.4(3) . . ?
C13 C12 C14 120.8(3) . . ?
C12 C13 C8 120.5(3) . . ?
O2 C14 C12 109.7(2) . . ?
O2 C15 C16 123.8(3) . . ?
O2 C15 C20 115.0(2) . . ?
C16 C15 C20 121.2(3) . . ?
C15 C16 C17 119.5(3) . . ?
C18 C17 C16 120.5(3) . . ?
C17 C18 C19 119.5(3) . . ?
C18 C19 C20 121.4(3) . . ?
C19 C20 C15 117.9(3) . . ?
C19 C20 C21 120.2(3) . . ?
C15 C20 C21 121.9(3) . . ?
C20 C21 S3 111.6(2) . . ?
C23 C22 S3 111.7(2) . . ?
C22 C23 S2 112.7(2) . . ?
C25 C24 S2 115.1(2) . . ?
C24 C25 S1 115.76(19) . . ?
C1 C26 S1 114.96(19) . . ?
N2 C28 C27 178.6(8) . . ?
N3 C30 C29 179.3(6) . . ?

loop_
_geom_bond_atom_site_label_1
_geom_bond_atom_site_label_2
_geom_bond_distance
_geom_bond_site_symmetry_2
_geom_bond_publ_flag
Ag1 O3 2.497(3) . ?
Ag1 S2 2.5418(8) . ?
Ag1 S3 2.5447(8) 3_667 ?
Ag1 S1 2.6537(7) . ?
N1 O5 1.225(4) . ?
N1 O4 1.239(4) . ?
N1 O3 1.251(4) . ?
N2 C28 1.106(9) . ?
N3 C30 1.158(7) . ?
O1 C6 1.374(4) . ?
O1 C7 1.435(3) . ?
O2 C15 1.383(3) . ?
O2 C14 1.423(4) . ?
S1 C25 1.809(3) . ?
S1 C26 1.827(3) . ?
S2 C24 1.812(3) . ?
S2 C23 1.816(3) . ?
S3 C22 1.815(3) . ?
S3 C21 1.829(3) . ?
S3 Ag1 2.5447(8) 3_667 ?
C1 C2 1.389(4) . ?
C1 C6 1.399(4) . ?
C1 C26 1.500(4) . ?
C2 C3 1.390(4) . ?
C3 C4 1.381(5) . ?
C4 C5 1.392(4) . ?
C5 C6 1.391(4) . ?
C7 C8 1.501(5) . ?
C8 C9 1.391(4) . ?
C8 C13 1.392(4) . ?
C9 C10 1.385(5) . ?
C10 C11 1.389(4) . ?
C11 C12 1.390(4) . ?
C12 C13 1.391(4) . ?
C12 C14 1.510(4) . ?
C15 C16 1.385(4) . ?
C15 C20 1.405(4) . ?
C16 C17 1.397(4) . ?
C17 C18 1.381(5) . ?
C18 C19 1.395(4) . ?
C19 C20 1.396(4) . ?
C20 C21 1.494(4) . ?
C22 C23 1.516(4) . ?
C24 C25 1.517(4) . ?
C27 C28 1.490(10) . ?
C29 C30 1.443(7) . ?
